data_1560982
loop_
_publ_author_name
'Cramer, Alisha J.'
'Cole, Jacqueline M.'

_publ_section_title
;
 Host-guest prospects of neodymium and gadolinium ultraphosphate
 frameworks for nuclear waste storage: Multi-temperature topological
 analysis of nanoporous cages in RP5O14
;
_journal_name_full 'Journal of Solid State Chemistry'
_journal_page_first 250
_journal_page_last 257
_journal_paper_doi 10.1016/j.jssc.2018.07.020
_journal_volume 266
_journal_year 2018
_chemical_formula_sum 'Nd O14 P5'
_chemical_formula_weight 523.09
_space_group_IT_number 53
_space_group_name_Hall '-P 2ac 2'
_space_group_name_H-M_alt 'P m n a'
_symmetry_cell_setting orthorhombic
_symmetry_space_group_name_H-M 'P m n a'
_atom_sites_solution_hydrogens none
_atom_sites_solution_primary direct
_atom_sites_solution_secondary difmap
_audit_creation_method SHELXL-97
_cell_angle_alpha 90.00
_cell_angle_beta 90.00
_cell_angle_gamma 90.00
_cell_formula_units_Z 4
_cell_length_a 13.028(3)
_cell_length_b 8.778(3)
_cell_length_c 9.009(3)
_cell_measurement_reflns_used 512
_cell_measurement_temperature 470(2)
_cell_measurement_theta_max 28.26
_cell_measurement_theta_min 2.0
_cell_volume 1030.3(5)
_computing_cell_refinement
;
Rigaku CrystalClear-SM Expert 2.0
;
_computing_data_collection 'Rigaku CrystalClear-SM Expert 2.0'
_computing_data_reduction
;
Rigaku CrystalClear-SM Expert 2.0
;
_computing_molecular_graphics
;
SHELXTL-PLUS (Sheldrick, 1995)
;
_computing_publication_material 'SHELXL-97 (Sheldrick, 1997)'
_computing_structure_refinement 'SHELXL-97 (Sheldrick, 1997)'
_computing_structure_solution 'SHELXS-97 (Sheldrick, 1990)'
_diffrn_ambient_temperature 470(2)
_diffrn_measured_fraction_theta_full 0.707
_diffrn_measured_fraction_theta_max 0.707
_diffrn_measurement_device_type 'Rigaku Saturn 724+ CCD'
_diffrn_measurement_method '\w scans'
_diffrn_radiation_monochromator graphite
_diffrn_radiation_source 'fine-focus sealed tube'
_diffrn_radiation_type MoK\a
_diffrn_radiation_wavelength 0.71073
_diffrn_reflns_av_R_equivalents 0.0420
_diffrn_reflns_av_sigmaI/netI 0.0263
_diffrn_reflns_limit_h_max 8
_diffrn_reflns_limit_h_min -17
_diffrn_reflns_limit_k_max 4
_diffrn_reflns_limit_k_min -11
_diffrn_reflns_limit_l_max 10
_diffrn_reflns_limit_l_min -5
_diffrn_reflns_number 1196
_diffrn_reflns_theta_full 28.27
_diffrn_reflns_theta_max 28.27
_diffrn_reflns_theta_min 3.60
_diffrn_standards_decay_% 0
_diffrn_standards_interval_count 0
_diffrn_standards_interval_time 0
_diffrn_standards_number 0
_exptl_absorpt_coefficient_mu 5.903
_exptl_absorpt_correction_T_max 0.743
_exptl_absorpt_correction_T_min 0.317
_exptl_absorpt_correction_type empirical
_exptl_absorpt_process_details
;
T. Higashi, ABSCOR, empirical absorption correction
;
_exptl_crystal_colour purple
_exptl_crystal_density_diffrn 3.372
_exptl_crystal_density_method 'not measured'
_exptl_crystal_description plate
_exptl_crystal_F_000 988
_exptl_crystal_size_max 0.2
_exptl_crystal_size_mid 0.2
_exptl_crystal_size_min 0.05
_refine_diff_density_max 1.164
_refine_diff_density_min -1.480
_refine_diff_density_rms 0.198
_refine_ls_extinction_coef 0.0023(7)
_refine_ls_extinction_expression Fc^*^=kFc[1+0.001xFc^2^\l^3^/sin(2\q)]^-1/4^
_refine_ls_extinction_method SHELXL
_refine_ls_goodness_of_fit_ref 1.100
_refine_ls_hydrogen_treatment none
_refine_ls_matrix_type full
_refine_ls_number_parameters 99
_refine_ls_number_reflns 944
_refine_ls_number_restraints 0
_refine_ls_restrained_S_all 1.100
_refine_ls_R_factor_all 0.0402
_refine_ls_R_factor_gt 0.0396
_refine_ls_shift/su_max 0.000
_refine_ls_shift/su_mean 0.000
_refine_ls_structure_factor_coef Fsqd
_refine_ls_weighting_details 'calc w=1/[\s^2^(Fo^2^)+(0.0610P)^2^+6.1099P] where P=(Fo^2^+2Fc^2^)/3'
_refine_ls_weighting_scheme calc
_refine_ls_wR_factor_gt 0.1022
_refine_ls_wR_factor_ref 0.1032
_reflns_number_gt 928
_reflns_number_total 944
_reflns_threshold_expression >2sigma(I)
_cod_data_source_file nd_013_470_e1.cif
_cod_data_source_block nd_013_470_e1
_cod_original_sg_symbol_H-M Pmna
_cod_database_code 1560982

loop_
_symmetry_equiv_pos_as_xyz
'x, y, z'
'-x+1/2, -y, z+1/2'
'-x+1/2, y, -z+1/2'
'x, -y, -z'
'-x, -y, -z'
'x-1/2, y, -z-1/2'
'x-1/2, -y, z-1/2'
'-x, y, z'

loop_
_atom_site_label
_atom_site_type_symbol
_atom_site_fract_x
_atom_site_fract_y
_atom_site_fract_z
_atom_site_U_iso_or_equiv
_atom_site_adp_type
_atom_site_occupancy
_atom_site_symmetry_multiplicity
_atom_site_calc_flag
_atom_site_refinement_flags
_atom_site_disorder_assembly
_atom_site_disorder_group
Nd1 Nd 0.5000 0.72321(6) 0.18969(5) 0.0133(2) Uani 1 2 d S . .
P1 P 0.66398(11) 0.2361(2) 0.45052(19) 0.0147(4) Uani 1 1 d . . .
P2 P 0.79582(16) 0.5000 0.5000 0.0157(5) Uani 1 2 d S . .
P3 P 0.5000 0.3138(3) 0.2463(2) 0.0139(4) Uani 1 2 d S . .
P4 P 0.82512(16) 0.0000 0.5000 0.0147(4) Uani 1 2 d S . .
O1 O 0.5000 0.7109(10) 0.9123(9) 0.0301(18) Uani 1 2 d S . .
O2 O 0.7458(4) 0.1120(7) 0.4176(5) 0.0261(11) Uani 1 1 d . . .
O3 O 0.5000 0.4667(10) 0.3121(7) 0.0236(16) Uani 1 2 d S . .
O4 O 0.7173(4) 0.3915(7) 0.4144(6) 0.0322(12) Uani 1 1 d . . .
O5 O 0.3800(4) 0.9205(6) 0.1170(5) 0.0255(11) Uani 1 1 d . . .
O6 O 0.3492(4) 0.5866(7) 0.1159(6) 0.0265(11) Uani 1 1 d . . .
O7 O 0.6130(4) 0.7747(7) 0.4061(6) 0.0309(13) Uani 1 1 d . . .
O8 O 0.5937(4) 0.2154(6) 0.3133(5) 0.0202(11) Uani 1 1 d . . .

loop_
_atom_site_aniso_label
_atom_site_aniso_U_11
_atom_site_aniso_U_22
_atom_site_aniso_U_33
_atom_site_aniso_U_23
_atom_site_aniso_U_13
_atom_site_aniso_U_12
Nd1 0.0117(3) 0.0166(4) 0.0115(3) 0.00018(14) 0.000 0.000
P1 0.0100(7) 0.0188(9) 0.0152(8) 0.0004(5) 0.0002(5) 0.0009(5)
P2 0.0122(9) 0.0158(11) 0.0192(11) 0.0010(8) 0.000 0.000
P3 0.0131(9) 0.0207(12) 0.0078(11) 0.0016(8) 0.000 0.000
P4 0.0118(9) 0.0182(11) 0.0139(11) 0.0001(8) 0.000 0.000
O1 0.038(4) 0.045(6) 0.008(4) -0.008(3) 0.000 0.000
O2 0.025(2) 0.041(3) 0.013(3) 0.000(2) -0.0011(16) 0.017(2)
O3 0.023(3) 0.025(4) 0.023(4) -0.001(3) 0.000 0.000
O4 0.031(2) 0.036(3) 0.029(3) 0.007(2) -0.009(2) -0.016(2)
O5 0.028(2) 0.029(3) 0.020(3) -0.0001(19) -0.0025(18) 0.009(2)
O6 0.024(2) 0.029(3) 0.027(3) -0.004(2) -0.0034(17) -0.0048(19)
O7 0.030(3) 0.042(4) 0.020(3) 0.004(2) -0.011(2) -0.004(2)
O8 0.015(2) 0.022(3) 0.023(3) -0.0042(17) -0.0074(15) 0.0040(17)

loop_
_atom_type_symbol
_atom_type_description
_atom_type_scat_dispersion_real
_atom_type_scat_dispersion_imag
_atom_type_scat_source
O O 0.0106 0.0060 'International Tables Vol C Tables 4.2.6.8 and 6.1.1.4'
P P 0.1023 0.0942 'International Tables Vol C Tables 4.2.6.8 and 6.1.1.4'
Nd Nd -0.1943 3.0179 'International Tables Vol C Tables 4.2.6.8 and 6.1.1.4'

loop_
_geom_angle_atom_site_label_1
_geom_angle_atom_site_label_2
_geom_angle_atom_site_label_3
_geom_angle
_geom_angle_site_symmetry_1
_geom_angle_site_symmetry_3
O6 Nd1 O6 110.2(3) . 8_655
O6 Nd1 O5 75.75(19) . .
O6 Nd1 O5 144.26(19) 8_655 .
O6 Nd1 O5 144.26(19) . 8_655
O6 Nd1 O5 75.75(19) 8_655 8_655
O5 Nd1 O5 80.3(3) . 8_655
O6 Nd1 O7 142.63(19) . .
O6 Nd1 O7 79.81(19) 8_655 .
O5 Nd1 O7 117.66(19) . .
O5 Nd1 O7 72.53(18) 8_655 .
O6 Nd1 O7 79.81(19) . 8_655
O6 Nd1 O7 142.63(19) 8_655 8_655
O5 Nd1 O7 72.53(18) . 8_655
O5 Nd1 O7 117.66(19) 8_655 8_655
O7 Nd1 O7 72.7(3) . 8_655
O6 Nd1 O1 72.61(17) . 1_554
O6 Nd1 O1 72.61(17) 8_655 1_554
O5 Nd1 O1 76.1(2) . 1_554
O5 Nd1 O1 76.1(2) 8_655 1_554
O7 Nd1 O1 142.36(15) . 1_554
O7 Nd1 O1 142.36(15) 8_655 1_554
O6 Nd1 O3 70.88(16) . .
O6 Nd1 O3 70.88(16) 8_655 .
O5 Nd1 O3 139.53(13) . .
O5 Nd1 O3 139.53(13) 8_655 .
O7 Nd1 O3 79.54(18) . .
O7 Nd1 O3 79.54(18) 8_655 .
O1 Nd1 O3 113.6(3) 1_554 .
O7 P1 O8 115.5(3) 4_566 .
O7 P1 O2 115.9(3) 4_566 .
O8 P1 O2 99.8(3) . .
O7 P1 O4 116.4(4) 4_566 .
O8 P1 O4 101.5(3) . .
O2 P1 O4 105.5(3) . .
O6 P2 O6 123.4(4) 6_656 7_666
O6 P2 O4 105.6(3) 6_656 .
O6 P2 O4 109.8(3) 7_666 .
O6 P2 O4 109.8(3) 6_656 4_566
O6 P2 O4 105.6(3) 7_666 4_566
O4 P2 O4 100.3(5) . 4_566
O1 P3 O3 122.5(5) 5_666 .
O1 P3 O8 106.9(3) 5_666 8_655
O3 P3 O8 109.8(3) . 8_655
O1 P3 O8 106.9(3) 5_666 .
O3 P3 O8 109.8(3) . .
O8 P3 O8 98.4(4) 8_655 .
O5 P4 O5 121.0(4) 6_646 7_666
O5 P4 O2 110.9(3) 6_646 4_556
O5 P4 O2 106.0(3) 7_666 4_556
O5 P4 O2 106.0(3) 6_646 .
O5 P4 O2 110.9(3) 7_666 .
O2 P4 O2 100.0(4) 4_556 .
P3 O1 Nd1 173.8(6) 5_666 1_556
P1 O2 P4 141.4(3) . .
P3 O3 Nd1 130.1(4) . .
P1 O4 P2 134.8(4) . .
P4 O5 Nd1 149.0(3) 6_566 .
P2 O6 Nd1 147.8(3) 6_556 .
P1 O7 Nd1 162.7(4) 4_566 .
P1 O8 P3 133.1(3) . .

loop_
_geom_bond_atom_site_label_1
_geom_bond_atom_site_label_2
_geom_bond_distance
_geom_bond_site_symmetry_2
Nd1 O6 2.396(5) .
Nd1 O6 2.396(5) 8_655
Nd1 O5 2.423(5) .
Nd1 O5 2.423(5) 8_655
Nd1 O7 2.484(5) .
Nd1 O7 2.484(5) 8_655
Nd1 O1 2.501(8) 1_554
Nd1 O3 2.507(8) .
P1 O7 1.456(6) 4_566
P1 O8 1.549(5) .
P1 O2 1.552(5) .
P1 O4 1.565(6) .
P2 O6 1.467(5) 6_656
P2 O6 1.467(5) 7_666
P2 O4 1.596(5) .
P2 O4 1.596(5) 4_566
P3 O1 1.445(8) 5_666
P3 O3 1.468(8) .
P3 O8 1.613(5) 8_655
P3 O8 1.613(5) .
P4 O5 1.453(5) 6_646
P4 O5 1.453(5) 7_666
P4 O2 1.609(5) 4_556
P4 O2 1.609(5) .
O1 P3 1.445(8) 5_666
O1 Nd1 2.501(8) 1_556
O5 P4 1.453(5) 6_566
O6 P2 1.467(5) 6_556
O7 P1 1.456(6) 4_566

_cod_database_fobs_code 1560982
